data_7225223
loop_
_publ_author_name
'Dar'in, Dmitry'
'Bakulina, Olga'
'Nikolskaya, Sofia'
'Gluzdikov, Ivan'
'Krasavin, Mikhail'

_publ_section_title
;
 The rare cis-configured trisubstituted lactam products obtained by the
 Castagnoli-Cushman reaction in N,N-dimethylformamide
;
_journal_name_full 'RSC Adv.'
_journal_paper_doi 10.1039/C6RA10249B
_journal_year 2016
_chemical_formula_moiety 'C15 H19 N O3'
_chemical_formula_sum 'C15 H19 N O3'
_chemical_formula_weight 261.31
_space_group_crystal_system monoclinic
_space_group_IT_number 14
_space_group_name_Hall '-P 2ybc'
_space_group_name_H-M_alt 'P 1 21/c 1'
_symmetry_space_group_name_Hall '-P 2ybc'
_symmetry_space_group_name_H-M 'P 1 21/c 1'
_atom_sites_solution_hydrogens geom
_audit_creation_date 2015-11-18
_audit_creation_method
;
Olex2 1.2
(compiled 2015.09.30 svn.r3233 for OlexSys, GUI svn.r5103)
;
_audit_update_record
;
2015-11-18 deposited with the CCDC.
2016-05-11 downloaded from the CCDC.
;
_cell_angle_alpha 90
_cell_angle_beta 100.352(3)
_cell_angle_gamma 90
_cell_formula_units_Z 8
_cell_length_a 12.6016(4)
_cell_length_b 19.0377(7)
_cell_length_c 11.3636(4)
_cell_measurement_reflns_used 1978
_cell_measurement_temperature 100(2)
_cell_measurement_theta_max 29.8040
_cell_measurement_theta_min 3.2980
_cell_volume 2681.81(16)
_computing_cell_refinement
;
CrysAlisPro, Agilent Technologies,
Version 1.171.36.32 (release 02-08-2013 CrysAlis171 .NET)
(compiled Aug  2 2013,16:46:58)
;
_computing_data_collection
;
CrysAlisPro, Agilent Technologies,
Version 1.171.36.32 (release 02-08-2013 CrysAlis171 .NET)
(compiled Aug  2 2013,16:46:58)
;
_computing_data_reduction
;
CrysAlisPro, Agilent Technologies,
Version 1.171.36.32 (release 02-08-2013 CrysAlis171 .NET)
(compiled Aug  2 2013,16:46:58)
;
_computing_molecular_graphics 'Olex2 (Dolomanov et al., 2009)'
_computing_publication_material 'Olex2 (Dolomanov et al., 2009)'
_computing_structure_refinement 'ShelXL (Sheldrick, 2015)'
_computing_structure_solution
;
Superflip (Palatinus & Chapuis, 2007;Palatinus & van der Lee, 2008;
Palatinus et al., 2012)
;
_diffrn_ambient_temperature 100(2)
_diffrn_detector_area_resol_mean 16.2096
_diffrn_measured_fraction_theta_full 0.993
_diffrn_measured_fraction_theta_max 0.993
_diffrn_measurement_details
;
  1 omega  -97.00  -62.00   1.0000   30.0000
omega____ theta____ kappa____ phi______ frames
    -      -22.4031 -178.0000 -180.0000 35

  2 omega  -36.00  -10.00   1.0000   30.0000
omega____ theta____ kappa____ phi______ frames
    -      -22.4031  -83.0000 -164.0000 26

  3 omega  -93.00    7.00   1.0000   30.0000
omega____ theta____ kappa____ phi______ frames
    -      -22.4031    0.0000 -180.0000 100
;
_diffrn_measurement_device_type 'Xcalibur, Eos'
_diffrn_measurement_method '\w scans'
_diffrn_orient_matrix_UB_11 0.0150428000
_diffrn_orient_matrix_UB_12 0.0081624000
_diffrn_orient_matrix_UB_13 0.0611158000
_diffrn_orient_matrix_UB_21 0.0237965000
_diffrn_orient_matrix_UB_22 0.0313658000
_diffrn_orient_matrix_UB_23 -0.0150990000
_diffrn_orient_matrix_UB_31 -0.0493938000
_diffrn_orient_matrix_UB_32 0.0176315000
_diffrn_orient_matrix_UB_33 -0.0015233000
_diffrn_radiation_monochromator graphite
_diffrn_radiation_type MoK\a
_diffrn_radiation_wavelength 0.71073
_diffrn_reflns_av_R_equivalents 0.0219
_diffrn_reflns_av_unetI/netI 0.0390
_diffrn_reflns_Laue_measured_fraction_full 0.993
_diffrn_reflns_Laue_measured_fraction_max 0.993
_diffrn_reflns_limit_h_max 15
_diffrn_reflns_limit_h_min -16
_diffrn_reflns_limit_k_max 24
_diffrn_reflns_limit_k_min -14
_diffrn_reflns_limit_l_max 12
_diffrn_reflns_limit_l_min -14
_diffrn_reflns_number 11740
_diffrn_reflns_point_group_measured_fraction_full 0.993
_diffrn_reflns_point_group_measured_fraction_max 0.993
_diffrn_reflns_theta_full 25.242
_diffrn_reflns_theta_max 27.496
_diffrn_reflns_theta_min 2.698
_diffrn_source 'Enhance (Mo) X-ray Source'
_exptl_absorpt_coefficient_mu 0.090
_exptl_absorpt_correction_T_max 1.00000
_exptl_absorpt_correction_T_min 0.97173
_exptl_absorpt_correction_type multi-scan
_exptl_absorpt_process_details
;
CrysAlisPro, Agilent Technologies,
Version 1.171.36.32 (release 02-08-2013 CrysAlis171 .NET)
(compiled Aug  2 2013,16:46:58)
Empirical absorption correction using spherical harmonics,
 implemented in SCALE3 ABSPACK scaling algorithm.
;
_exptl_crystal_colour colourless
_exptl_crystal_colour_primary colourless
_exptl_crystal_density_diffrn 1.294
_exptl_crystal_description prism
_exptl_crystal_F_000 1120
_exptl_crystal_size_max 0.3
_exptl_crystal_size_mid 0.3
_exptl_crystal_size_min 0.2
_refine_diff_density_max 0.386
_refine_diff_density_min -0.221
_refine_diff_density_rms 0.053
_refine_ls_extinction_method none
_refine_ls_goodness_of_fit_ref 1.031
_refine_ls_hydrogen_treatment constr
_refine_ls_matrix_type full
_refine_ls_number_parameters 349
_refine_ls_number_reflns 6113
_refine_ls_number_restraints 0
_refine_ls_restrained_S_all 1.031
_refine_ls_R_factor_all 0.0658
_refine_ls_R_factor_gt 0.0479
_refine_ls_shift/su_max 0.001
_refine_ls_shift/su_mean 0.000
_refine_ls_structure_factor_coef Fsqd
_refine_ls_weighting_details 'w=1/[\s^2^(Fo^2^)+(0.0588P)^2^+0.8749P] where P=(Fo^2^+2Fc^2^)/3'
_refine_ls_weighting_scheme calc
_refine_ls_wR_factor_gt 0.1143
_refine_ls_wR_factor_ref 0.1264
_reflns_Friedel_coverage 0.000
_reflns_number_gt 4779
_reflns_number_total 6113
_reflns_threshold_expression 'I > 2\s(I)'
_cod_data_source_file c6ra10249b2.cif
_cod_data_source_block dvd49
_cod_original_cell_volume 2681.80(16)
_cod_database_code 7225223
_chemical_oxdiff_formula 'C15 H19 N O3'
_shelx_space_group_comment
;
The symmetry employed for this shelxl refinement is uniquely defined
by the following loop, which should always be used as a source of
symmetry information in preference to the above space-group names.
They are only intended as comments.
;
_reflns_odcompleteness_completeness 77.11
_reflns_odcompleteness_iscentric 1
_reflns_odcompleteness_theta 28.51
_olex2_refinement_description
;
1. Fixed Uiso
 At 1.2 times of:
  All C(H) groups, All C(H,H) groups
 At 1.5 times of:
  All C(H,H,H) groups, All O(H) groups
2.a Ternary CH refined with riding coordinates:
 C1(H1), C2(H2), C1A(H1A), C2A(H2A)
2.b Secondary CH2 refined with riding coordinates:
 C3(H3A,H3B), C4(H4A,H4B), C7(H7A,H7B), C3A(H3AB,H3AC), C4A(H4AA,H4AB),
 C7A(H7AA,H7AB)
2.c Aromatic/amide H refined with riding coordinates:
 C10(H10), C11(H11), C13(H13), C14(H14), C10A(H10A), C11A(H11A), C13A(H13A),
 C14A(H14A)
2.d Idealised Me refined as rotating group:
 C8(H8A,H8B,H8C), C15(H15A,H15B,H15C), C8A(H8AA,H8AB,H8AC), C15A(H15D,H15E,H15F)
2.e Idealised tetrahedral OH refined as rotating group:
 O3(H3), O3A(H3AA)
;
_shelx_shelxl_version_number 2014/7
_olex2_submission_special_instructions 'No special instructions were received'

loop_
_space_group_symop_operation_xyz
'x, y, z'
'-x, y+1/2, -z+1/2'
'-x, -y, -z'
'x, -y-1/2, z-1/2'

loop_
_atom_site_label
_atom_site_type_symbol
_atom_site_fract_x
_atom_site_fract_y
_atom_site_fract_z
_atom_site_U_iso_or_equiv
_atom_site_adp_type
_atom_site_occupancy
_atom_site_site_symmetry_order
_atom_site_calc_flag
_atom_site_refinement_flags_posn
O1 O 1.05543(8) 0.12281(6) 0.51275(10) 0.0218(3) Uani 1 1 d .
O2 O 0.82994(9) 0.29529(6) 0.07279(10) 0.0227(3) Uani 1 1 d .
O3 O 0.68916(8) 0.28739(6) 0.16806(10) 0.0201(3) Uani 1 1 d .
H3 H 0.6582 0.3096 0.1101 0.030 Uiso 1 1 calc GR
N1 N 0.91847(9) 0.12627(6) 0.35509(11) 0.0132(3) Uani 1 1 d .
C1 C 0.84039(10) 0.16246(8) 0.26230(13) 0.0123(3) Uani 1 1 d .
H1 H 0.7682 0.1524 0.2789 0.015 Uiso 1 1 calc R
C2 C 0.85583(11) 0.24339(8) 0.26985(13) 0.0135(3) Uani 1 1 d .
H2 H 0.8279 0.2604 0.3397 0.016 Uiso 1 1 calc R
C3 C 0.97528(11) 0.26130(8) 0.28697(14) 0.0162(3) Uani 1 1 d .
H3A H 0.9849 0.3118 0.2846 0.019 Uiso 1 1 calc R
H3B H 1.0071 0.2404 0.2236 0.019 Uiso 1 1 calc R
C4 C 1.02931(11) 0.23243(8) 0.40801(14) 0.0171(3) Uani 1 1 d .
H4A H 1.1069 0.2362 0.4144 0.021 Uiso 1 1 calc R
H4B H 1.0086 0.2613 0.4705 0.021 Uiso 1 1 calc R
C5 C 1.00113(11) 0.15702(8) 0.42893(13) 0.0155(3) Uani 1 1 d .
C6 C 0.79174(11) 0.27822(8) 0.15863(13) 0.0143(3) Uani 1 1 d .
C7 C 0.89488(12) 0.05139(8) 0.37379(14) 0.0167(3) Uani 1 1 d .
H7A H 0.9617 0.0273 0.4053 0.020 Uiso 1 1 calc R
H7B H 0.8651 0.0303 0.2973 0.020 Uiso 1 1 calc R
C8 C 0.81635(14) 0.04104(9) 0.45888(15) 0.0253(4) Uani 1 1 d .
H8A H 0.7490 0.0633 0.4267 0.038 Uiso 1 1 calc GR
H8B H 0.8456 0.0615 0.5350 0.038 Uiso 1 1 calc GR
H8C H 0.8047 -0.0083 0.4688 0.038 Uiso 1 1 calc GR
C9 C 0.84519(11) 0.13216(7) 0.13962(13) 0.0129(3) Uani 1 1 d .
C10 C 0.94212(11) 0.11017(8) 0.10819(13) 0.0155(3) Uani 1 1 d .
H10 H 1.0059 0.1134 0.1637 0.019 Uiso 1 1 calc R
C11 C 0.94423(12) 0.08342(8) -0.00540(14) 0.0180(3) Uani 1 1 d .
H11 H 1.0096 0.0695 -0.0250 0.022 Uiso 1 1 calc R
C12 C 0.84988(12) 0.07708(8) -0.09042(14) 0.0180(3) Uani 1 1 d .
C13 C 0.75320(12) 0.09963(8) -0.05908(14) 0.0194(3) Uani 1 1 d .
H13 H 0.6895 0.0968 -0.1148 0.023 Uiso 1 1 calc R
C14 C 0.75090(11) 0.12631(8) 0.05427(14) 0.0162(3) Uani 1 1 d .
H14 H 0.6855 0.1405 0.0736 0.019 Uiso 1 1 calc R
C15 C 0.85190(14) 0.04546(10) -0.21172(15) 0.0266(4) Uani 1 1 d .
H15A H 0.9215 0.0530 -0.2327 0.040 Uiso 1 1 calc GR
H15B H 0.7975 0.0673 -0.2703 0.040 Uiso 1 1 calc GR
H15C H 0.8380 -0.0041 -0.2094 0.040 Uiso 1 1 calc GR
O1A O 0.56227(8) 0.14519(6) 0.50077(10) 0.0191(2) Uani 1 1 d .
O2A O 0.30386(9) 0.30124(7) 0.05842(11) 0.0257(3) Uani 1 1 d .
O3A O 0.18265(8) 0.31060(7) 0.17940(10) 0.0222(3) Uani 1 1 d .
H3AA H 0.1473 0.3308 0.1216 0.033 Uiso 1 1 calc GR
N1A N 0.40960(9) 0.14714(6) 0.36272(11) 0.0126(3) Uani 1 1 d .
C1A C 0.33352(11) 0.17921(8) 0.26341(13) 0.0124(3) Uani 1 1 d .
H1A H 0.2607 0.1713 0.2798 0.015 Uiso 1 1 calc R
C2A C 0.35079(11) 0.25973(8) 0.26171(13) 0.0140(3) Uani 1 1 d .
H2A H 0.3314 0.2795 0.3346 0.017 Uiso 1 1 calc R
C3A C 0.46931(11) 0.27592(8) 0.26234(14) 0.0158(3) Uani 1 1 d .
H3AB H 0.4797 0.3262 0.2569 0.019 Uiso 1 1 calc R
H3AC H 0.4924 0.2538 0.1943 0.019 Uiso 1 1 calc R
C4A C 0.53553(11) 0.24782(8) 0.37858(14) 0.0170(3) Uani 1 1 d .
H4AA H 0.6106 0.2457 0.3696 0.020 Uiso 1 1 calc R
H4AB H 0.5305 0.2811 0.4420 0.020 Uiso 1 1 calc R
C5A C 0.50280(11) 0.17639(8) 0.41715(13) 0.0138(3) Uani 1 1 d .
C6A C 0.27784(11) 0.29261(8) 0.15473(14) 0.0150(3) Uani 1 1 d .
C7A C 0.37716(12) 0.07951(8) 0.40886(14) 0.0174(3) Uani 1 1 d .
H7AA H 0.2992 0.0755 0.3899 0.021 Uiso 1 1 calc R
H7AB H 0.3980 0.0792 0.4953 0.021 Uiso 1 1 calc R
C8A C 0.42685(13) 0.01624(8) 0.35824(15) 0.0233(4) Uani 1 1 d .
H8AA H 0.4011 0.0136 0.2736 0.035 Uiso 1 1 calc GR
H8AB H 0.4069 -0.0257 0.3957 0.035 Uiso 1 1 calc GR
H8AC H 0.5040 0.0208 0.3734 0.035 Uiso 1 1 calc GR
C9A C 0.33944(11) 0.14266(8) 0.14542(13) 0.0127(3) Uani 1 1 d .
C10A C 0.43708(11) 0.11944(8) 0.11713(13) 0.0151(3) Uani 1 1 d .
H10A H 0.5007 0.1257 0.1719 0.018 Uiso 1 1 calc R
C11A C 0.44010(11) 0.08708(8) 0.00789(14) 0.0163(3) Uani 1 1 d .
H11A H 0.5061 0.0726 -0.0095 0.020 Uiso 1 1 calc R
C12A C 0.34624(12) 0.07588(8) -0.07610(13) 0.0159(3) Uani 1 1 d .
C13A C 0.24866(12) 0.09938(8) -0.04748(14) 0.0179(3) Uani 1 1 d .
H13A H 0.1850 0.0932 -0.1022 0.021 Uiso 1 1 calc R
C14A C 0.24536(11) 0.13179(8) 0.06145(13) 0.0159(3) Uani 1 1 d .
H14A H 0.1795 0.1465 0.0787 0.019 Uiso 1 1 calc R
C15A C 0.35002(13) 0.03969(9) -0.19292(15) 0.0219(3) Uani 1 1 d .
H15D H 0.3336 -0.0092 -0.1862 0.033 Uiso 1 1 calc GR
H15E H 0.4208 0.0445 -0.2120 0.033 Uiso 1 1 calc GR
H15F H 0.2980 0.0607 -0.2551 0.033 Uiso 1 1 calc GR

loop_
_atom_site_aniso_label
_atom_site_aniso_U_11
_atom_site_aniso_U_22
_atom_site_aniso_U_33
_atom_site_aniso_U_23
_atom_site_aniso_U_13
_atom_site_aniso_U_12
O1 0.0194(5) 0.0226(6) 0.0195(6) 0.0011(5) -0.0075(4) 0.0002(4)
O2 0.0228(6) 0.0267(6) 0.0203(6) 0.0087(5) 0.0087(5) 0.0036(5)
O3 0.0134(5) 0.0306(6) 0.0156(6) 0.0061(5) 0.0006(4) 0.0040(5)
N1 0.0132(6) 0.0145(6) 0.0108(6) 0.0015(5) -0.0007(5) -0.0004(5)
C1 0.0089(6) 0.0166(7) 0.0108(7) 0.0016(6) 0.0004(5) -0.0011(5)
C2 0.0119(6) 0.0158(7) 0.0129(7) -0.0008(6) 0.0027(5) 0.0010(5)
C3 0.0136(6) 0.0161(7) 0.0185(8) -0.0011(6) 0.0021(6) -0.0020(6)
C4 0.0132(6) 0.0188(8) 0.0179(8) -0.0022(6) -0.0010(6) -0.0019(6)
C5 0.0120(6) 0.0197(8) 0.0142(7) -0.0024(6) 0.0011(5) 0.0007(6)
C6 0.0151(6) 0.0124(7) 0.0147(7) -0.0019(6) 0.0008(5) -0.0008(5)
C7 0.0184(7) 0.0155(7) 0.0146(7) 0.0014(6) -0.0011(6) -0.0021(6)
C8 0.0358(9) 0.0218(8) 0.0198(9) 0.0030(7) 0.0092(7) -0.0045(7)
C9 0.0139(6) 0.0124(7) 0.0119(7) 0.0014(5) 0.0012(5) -0.0018(5)
C10 0.0135(6) 0.0177(7) 0.0148(8) 0.0003(6) 0.0013(5) -0.0007(6)
C11 0.0182(7) 0.0182(8) 0.0189(8) -0.0010(6) 0.0068(6) -0.0002(6)
C12 0.0269(8) 0.0152(7) 0.0124(7) -0.0001(6) 0.0046(6) -0.0030(6)
C13 0.0202(7) 0.0208(8) 0.0148(8) -0.0008(6) -0.0037(6) -0.0021(6)
C14 0.0136(7) 0.0192(8) 0.0147(8) 0.0012(6) -0.0001(6) -0.0008(6)
C15 0.0351(9) 0.0288(9) 0.0160(8) -0.0052(7) 0.0048(7) -0.0027(8)
O1A 0.0179(5) 0.0181(5) 0.0179(6) 0.0003(4) -0.0052(4) 0.0001(4)
O2A 0.0241(6) 0.0358(7) 0.0183(6) 0.0093(5) 0.0067(5) 0.0045(5)
O3A 0.0139(5) 0.0358(7) 0.0156(6) 0.0038(5) -0.0004(4) 0.0053(5)
N1A 0.0124(5) 0.0143(6) 0.0106(6) 0.0010(5) 0.0005(5) -0.0013(5)
C1A 0.0091(6) 0.0171(7) 0.0109(7) 0.0014(6) 0.0009(5) -0.0004(5)
C2A 0.0135(6) 0.0154(7) 0.0130(7) -0.0002(6) 0.0020(5) -0.0001(6)
C3A 0.0140(6) 0.0149(7) 0.0185(8) 0.0008(6) 0.0031(6) -0.0020(6)
C4A 0.0128(6) 0.0175(7) 0.0191(8) -0.0008(6) -0.0014(6) -0.0016(6)
C5A 0.0130(6) 0.0157(7) 0.0125(7) -0.0027(6) 0.0019(5) 0.0009(5)
C6A 0.0139(6) 0.0144(7) 0.0159(8) -0.0008(6) 0.0008(6) -0.0027(6)
C7A 0.0172(7) 0.0180(8) 0.0162(8) 0.0037(6) 0.0008(6) -0.0033(6)
C8A 0.0326(9) 0.0180(8) 0.0178(8) 0.0008(6) 0.0003(7) -0.0010(7)
C9A 0.0122(6) 0.0138(7) 0.0117(7) 0.0028(6) 0.0009(5) -0.0022(5)
C10A 0.0125(6) 0.0166(7) 0.0152(8) 0.0001(6) 0.0001(5) -0.0005(6)
C11A 0.0151(7) 0.0162(7) 0.0182(8) 0.0008(6) 0.0041(6) 0.0009(6)
C12A 0.0203(7) 0.0142(7) 0.0134(7) 0.0001(6) 0.0033(6) -0.0042(6)
C13A 0.0154(7) 0.0225(8) 0.0143(8) -0.0003(6) -0.0014(6) -0.0047(6)
C14A 0.0114(6) 0.0208(8) 0.0153(8) 0.0015(6) 0.0013(5) -0.0011(6)
C15A 0.0249(8) 0.0224(8) 0.0184(8) -0.0057(7) 0.0039(6) -0.0043(7)

loop_
_atom_type_symbol
_atom_type_description
_atom_type_scat_dispersion_real
_atom_type_scat_dispersion_imag
_atom_type_scat_source
C C 0.0033 0.0016 'International Tables Vol C Tables 4.2.6.8 and 6.1.1.4'
H H 0.0000 0.0000 'International Tables Vol C Tables 4.2.6.8 and 6.1.1.4'
N N 0.0061 0.0033 'International Tables Vol C Tables 4.2.6.8 and 6.1.1.4'
O O 0.0106 0.0060 'International Tables Vol C Tables 4.2.6.8 and 6.1.1.4'

loop_
_geom_angle_atom_site_label_1
_geom_angle_atom_site_label_2
_geom_angle_atom_site_label_3
_geom_angle
C6 O3 H3 109.5
C1 N1 C7 115.25(11)
C5 N1 C1 125.65(12)
C5 N1 C7 118.80(12)
N1 C1 H1 107.1
N1 C1 C2 111.25(11)
N1 C1 C9 110.28(11)
C2 C1 H1 107.1
C9 C1 H1 107.1
C9 C1 C2 113.69(12)
C1 C2 H2 108.3
C3 C2 C1 109.90(11)
C3 C2 H2 108.3
C3 C2 C6 111.92(12)
C6 C2 C1 110.08(11)
C6 C2 H2 108.3
C2 C3 H3A 110.1
C2 C3 H3B 110.1
C2 C3 C4 107.82(12)
H3A C3 H3B 108.5
C4 C3 H3A 110.1
C4 C3 H3B 110.1
C3 C4 H4A 108.8
C3 C4 H4B 108.8
H4A C4 H4B 107.7
C5 C4 C3 113.96(12)
C5 C4 H4A 108.8
C5 C4 H4B 108.8
O1 C5 N1 120.23(14)
O1 C5 C4 120.24(13)
N1 C5 C4 119.52(13)
O2 C6 O3 124.41(14)
O2 C6 C2 123.94(13)
O3 C6 C2 111.65(12)
N1 C7 H7A 109.0
N1 C7 H7B 109.0
N1 C7 C8 112.83(13)
H7A C7 H7B 107.8
C8 C7 H7A 109.0
C8 C7 H7B 109.0
C7 C8 H8A 109.5
C7 C8 H8B 109.5
C7 C8 H8C 109.5
H8A C8 H8B 109.5
H8A C8 H8C 109.5
H8B C8 H8C 109.5
C10 C9 C1 121.93(12)
C14 C9 C1 119.88(12)
C14 C9 C10 118.19(14)
C9 C10 H10 119.7
C11 C10 C9 120.65(13)
C11 C10 H10 119.7
C10 C11 H11 119.4
C10 C11 C12 121.16(14)
C12 C11 H11 119.4
C11 C12 C13 118.06(14)
C11 C12 C15 120.98(14)
C13 C12 C15 120.95(14)
C12 C13 H13 119.6
C14 C13 C12 120.86(13)
C14 C13 H13 119.6
C9 C14 H14 119.5
C13 C14 C9 121.06(14)
C13 C14 H14 119.5
C12 C15 H15A 109.5
C12 C15 H15B 109.5
C12 C15 H15C 109.5
H15A C15 H15B 109.5
H15A C15 H15C 109.5
H15B C15 H15C 109.5
C6A O3A H3AA 109.5
C1A N1A C7A 116.72(11)
C5A N1A C1A 125.02(12)
C5A N1A C7A 118.19(12)
N1A C1A H1A 107.0
N1A C1A C2A 110.22(11)
N1A C1A C9A 110.86(11)
C2A C1A H1A 107.0
C9A C1A H1A 107.0
C9A C1A C2A 114.31(12)
C1A C2A H2A 108.2
C3A C2A C1A 109.87(11)
C3A C2A H2A 108.2
C6A C2A C1A 110.56(12)
C6A C2A H2A 108.2
C6A C2A C3A 111.82(12)
C2A C3A H3AB 110.0
C2A C3A H3AC 110.0
C2A C3A C4A 108.42(12)
H3AB C3A H3AC 108.4
C4A C3A H3AB 110.0
C4A C3A H3AC 110.0
C3A C4A H4AA 108.4
C3A C4A H4AB 108.4
H4AA C4A H4AB 107.4
C5A C4A C3A 115.57(12)
C5A C4A H4AA 108.4
C5A C4A H4AB 108.4
O1A C5A N1A 120.50(13)
O1A C5A C4A 119.43(12)
N1A C5A C4A 120.07(12)
O2A C6A O3A 124.03(14)
O2A C6A C2A 123.80(13)
O3A C6A C2A 112.17(13)
N1A C7A H7AA 108.9
N1A C7A H7AB 108.9
N1A C7A C8A 113.48(12)
H7AA C7A H7AB 107.7
C8A C7A H7AA 108.9
C8A C7A H7AB 108.9
C7A C8A H8AA 109.5
C7A C8A H8AB 109.5
C7A C8A H8AC 109.5
H8AA C8A H8AB 109.5
H8AA C8A H8AC 109.5
H8AB C8A H8AC 109.5
C10A C9A C1A 122.06(12)
C14A C9A C1A 119.91(12)
C14A C9A C10A 118.03(14)
C9A C10A H10A 119.6
C11A C10A C9A 120.73(13)
C11A C10A H10A 119.6
C10A C11A H11A 119.3
C10A C11A C12A 121.43(13)
C12A C11A H11A 119.3
C11A C12A C13A 117.63(14)
C11A C12A C15A 121.07(14)
C13A C12A C15A 121.31(13)
C12A C13A H13A 119.5
C14A C13A C12A 121.09(13)
C14A C13A H13A 119.5
C9A C14A H14A 119.5
C13A C14A C9A 121.08(13)
C13A C14A H14A 119.5
C12A C15A H15D 109.5
C12A C15A H15E 109.5
C12A C15A H15F 109.5
H15D C15A H15E 109.5
H15D C15A H15F 109.5
H15E C15A H15F 109.5

loop_
_geom_bond_atom_site_label_1
_geom_bond_atom_site_label_2
_geom_bond_distance
O1 C5 1.2511(18)
O2 C6 1.2074(18)
O3 H3 0.8200
O3 C6 1.3276(17)
N1 C1 1.4770(17)
N1 C5 1.3482(18)
N1 C7 1.4793(19)
C1 H1 0.9800
C1 C2 1.553(2)
C1 C9 1.520(2)
C2 H2 0.9800
C2 C3 1.5214(19)
C2 C6 1.524(2)
C3 H3A 0.9700
C3 H3B 0.9700
C3 C4 1.523(2)
C4 H4A 0.9700
C4 H4B 0.9700
C4 C5 1.508(2)
C7 H7A 0.9700
C7 H7B 0.9700
C7 C8 1.516(2)
C8 H8A 0.9600
C8 H8B 0.9600
C8 H8C 0.9600
C9 C10 1.397(2)
C9 C14 1.3966(19)
C10 H10 0.9300
C10 C11 1.392(2)
C11 H11 0.9300
C11 C12 1.396(2)
C12 C13 1.397(2)
C12 C15 1.509(2)
C13 H13 0.9300
C13 C14 1.390(2)
C14 H14 0.9300
C15 H15A 0.9600
C15 H15B 0.9600
C15 H15C 0.9600
O1A C5A 1.2495(18)
O2A C6A 1.2088(19)
O3A H3AA 0.8200
O3A C6A 1.3251(18)
N1A C1A 1.4753(17)
N1A C5A 1.3457(17)
N1A C7A 1.4753(18)
C1A H1A 0.9800
C1A C2A 1.549(2)
C1A C9A 1.524(2)
C2A H2A 0.9800
C2A C3A 1.5238(19)
C2A C6A 1.521(2)
C3A H3AB 0.9700
C3A H3AC 0.9700
C3A C4A 1.527(2)
C4A H4AA 0.9700
C4A H4AB 0.9700
C4A C5A 1.509(2)
C7A H7AA 0.9700
C7A H7AB 0.9700
C7A C8A 1.518(2)
C8A H8AA 0.9600
C8A H8AB 0.9600
C8A H8AC 0.9600
C9A C10A 1.398(2)
C9A C14A 1.3973(19)
C10A H10A 0.9300
C10A C11A 1.392(2)
C11A H11A 0.9300
C11A C12A 1.396(2)
C12A C13A 1.401(2)
C12A C15A 1.504(2)
C13A H13A 0.9300
C13A C14A 1.390(2)
C14A H14A 0.9300
C15A H15D 0.9600
C15A H15E 0.9600
C15A H15F 0.9600

loop_
_geom_torsion_atom_site_label_1
_geom_torsion_atom_site_label_2
_geom_torsion_atom_site_label_3
_geom_torsion_atom_site_label_4
_geom_torsion
N1 C1 C2 C3 44.32(16)
N1 C1 C2 C6 168.03(11)
N1 C1 C9 C10 -36.31(18)
N1 C1 C9 C14 144.28(13)
C1 N1 C5 O1 172.36(13)
C1 N1 C5 C4 -9.1(2)
C1 N1 C7 C8 -84.70(15)
C1 C2 C3 C4 -64.82(15)
C1 C2 C6 O2 -97.00(17)
C1 C2 C6 O3 83.05(15)
C1 C9 C10 C11 -179.20(13)
C1 C9 C14 C13 179.18(14)
C2 C1 C9 C10 89.43(16)
C2 C1 C9 C14 -89.98(16)
C2 C3 C4 C5 48.81(16)
C3 C2 C6 O2 25.5(2)
C3 C2 C6 O3 -154.42(13)
C3 C4 C5 O1 165.74(14)
C3 C4 C5 N1 -12.84(19)
C5 N1 C1 C2 -7.21(19)
C5 N1 C1 C9 119.90(15)
C5 N1 C7 C8 89.47(16)
C6 C2 C3 C4 172.55(12)
C7 N1 C1 C2 166.50(12)
C7 N1 C1 C9 -66.39(15)
C7 N1 C5 O1 -1.2(2)
C7 N1 C5 C4 177.43(13)
C9 C1 C2 C3 -80.91(14)
C9 C1 C2 C6 42.80(15)
C9 C10 C11 C12 -0.7(2)
C10 C9 C14 C13 -0.3(2)
C10 C11 C12 C13 1.2(2)
C10 C11 C12 C15 -177.59(15)
C11 C12 C13 C14 -1.2(2)
C12 C13 C14 C9 0.8(2)
C14 C9 C10 C11 0.2(2)
C15 C12 C13 C14 177.56(15)
N1A C1A C2A C3A 52.36(15)
N1A C1A C2A C6A 176.25(11)
N1A C1A C9A C10A -38.28(18)
N1A C1A C9A C14A 142.03(13)
C1A N1A C5A O1A -179.99(13)
C1A N1A C5A C4A 0.9(2)
C1A N1A C7A C8A 98.07(14)
C1A C2A C3A C4A -62.73(15)
C1A C2A C6A O2A -90.89(18)
C1A C2A C6A O3A 89.09(15)
C1A C9A C10A C11A -179.10(13)
C1A C9A C14A C13A 179.19(14)
C2A C1A C9A C10A 87.04(16)
C2A C1A C9A C14A -92.65(15)
C2A C3A C4A C5A 41.97(17)
C3A C2A C6A O2A 31.9(2)
C3A C2A C6A O3A -148.15(13)
C3A C4A C5A O1A 169.39(13)
C3A C4A C5A N1A -11.5(2)
C5A N1A C1A C2A -21.49(18)
C5A N1A C1A C9A 106.10(15)
C5A N1A C7A C8A -84.96(16)
C6A C2A C3A C4A 174.12(12)
C7A N1A C1A C2A 155.25(12)
C7A N1A C1A C9A -77.16(14)
C7A N1A C5A O1A 3.3(2)
C7A N1A C5A C4A -175.82(13)
C9A C1A C2A C3A -73.30(14)
C9A C1A C2A C6A 50.59(15)
C9A C10A C11A C12A -0.9(2)
C10A C9A C14A C13A -0.5(2)
C10A C11A C12A C13A 1.0(2)
C10A C11A C12A C15A -178.86(14)
C11A C12A C13A C14A -0.9(2)
C12A C13A C14A C9A 0.7(2)
C14A C9A C10A C11A 0.6(2)
C15A C12A C13A C14A 178.95(15)
